data_1518935
loop_
_publ_author_name
'Shu, Wen-Ming'
'Zheng, Kai-Lu'
'Ma, Jun-Rui'
'Sun, Hui-Ying'
'Wang, Mei'
'Wu, An-Xin'

_publ_section_title
;
 Convenient Access to Polyfunctional Pyrazoles via a Highly Efficient and
 Regioselective Multicomponent Reaction
;
_journal_name_full 'Organic Letters'
_journal_page_first 150331121648004
_journal_paper_doi 10.1021/acs.orglett.5b00605
_journal_year 2015
_chemical_formula_sum 'C24 H20 N2 O3'
_chemical_formula_weight 384.42
_chemical_name_systematic
; 
 ? 
;
_space_group_IT_number 19
_symmetry_cell_setting orthorhombic
_symmetry_space_group_name_Hall 'P 2ac 2ab'
_symmetry_space_group_name_H-M 'P 21 21 21'
_atom_sites_solution_hydrogens geom
_atom_sites_solution_primary direct
_atom_sites_solution_secondary difmap
_audit_creation_method SHELXL-97
_cell_angle_alpha 90.00
_cell_angle_beta 90.00
_cell_angle_gamma 90.00
_cell_formula_units_Z 4
_cell_length_a 6.1686(13)
_cell_length_b 16.856(4)
_cell_length_c 18.745(4)
_cell_measurement_reflns_used 3136
_cell_measurement_temperature 100(2)
_cell_measurement_theta_max 22.93
_cell_measurement_theta_min 2.49
_cell_volume 1949.1(7)
_computing_cell_refinement 'Bruker SAINT'
_computing_data_collection 'Bruker APEX2'
_computing_data_reduction 'Bruker SAINT'
_computing_molecular_graphics 'Bruker SHELXTL'
_computing_publication_material 'Bruker SHELXTL'
_computing_structure_refinement 'SHELXL-97 (Sheldrick, 1997)'
_computing_structure_solution 'SHELXS-97 (Sheldrick, 1990)'
_diffrn_ambient_temperature 100(2)
_diffrn_measured_fraction_theta_full 0.998
_diffrn_measured_fraction_theta_max 0.998
_diffrn_measurement_device_type 'Bruker APEX-II CCD'
_diffrn_measurement_method '\f and \w scans'
_diffrn_radiation_monochromator graphite
_diffrn_radiation_source 'fine-focus sealed tube'
_diffrn_radiation_type MoK\a
_diffrn_radiation_wavelength 0.71073
_diffrn_reflns_av_R_equivalents 0.0477
_diffrn_reflns_av_sigmaI/netI 0.0502
_diffrn_reflns_limit_h_max 8
_diffrn_reflns_limit_h_min -8
_diffrn_reflns_limit_k_max 23
_diffrn_reflns_limit_k_min -21
_diffrn_reflns_limit_l_max 25
_diffrn_reflns_limit_l_min -25
_diffrn_reflns_number 18701
_diffrn_reflns_theta_full 29.03
_diffrn_reflns_theta_max 29.03
_diffrn_reflns_theta_min 1.62
_diffrn_standards_number 0
_exptl_absorpt_coefficient_mu 0.087
_exptl_absorpt_correction_T_max 0.9828
_exptl_absorpt_correction_T_min 0.9828
_exptl_absorpt_correction_type none
_exptl_crystal_colour yellow
_exptl_crystal_density_diffrn 1.310
_exptl_crystal_density_meas 1.310
_exptl_crystal_density_method 'not measured'
_exptl_crystal_description block
_exptl_crystal_F_000 808
_exptl_crystal_size_max 0.20
_exptl_crystal_size_mid 0.20
_exptl_crystal_size_min 0.20
_refine_diff_density_max 0.377
_refine_diff_density_min -0.188
_refine_diff_density_rms 0.037
_refine_ls_abs_structure_details 'Flack H D (1983), Acta Cryst. A39, 876-881'
_refine_ls_abs_structure_Flack -0.3(18)
_refine_ls_extinction_method none
_refine_ls_goodness_of_fit_ref 1.013
_refine_ls_hydrogen_treatment mixed
_refine_ls_matrix_type full
_refine_ls_number_parameters 264
_refine_ls_number_reflns 5182
_refine_ls_number_restraints 0
_refine_ls_restrained_S_all 1.013
_refine_ls_R_factor_all 0.0966
_refine_ls_R_factor_gt 0.0501
_refine_ls_shift/su_max 0.000
_refine_ls_shift/su_mean 0.000
_refine_ls_structure_factor_coef Fsqd
_refine_ls_weighting_details 'calc w=1/[\s^2^(Fo^2^)+(0.0690P)^2^+0.1197P] where P=(Fo^2^+2Fc^2^)/3'
_refine_ls_weighting_scheme calc
_refine_ls_wR_factor_gt 0.1183
_refine_ls_wR_factor_ref 0.1433
_reflns_number_gt 3146
_reflns_number_total 5182
_reflns_threshold_expression >2sigma(I)
_cod_data_source_file ol5b00605_si_002.cif
_cod_data_source_block g:\140615c\work\mo_140615c_0m
_cod_depositor_comments
;
The following automatic conversions were performed:

'_symmetry_cell_setting' value 'Orthorhombic' changed to
'orthorhombic' according to
/usr/data/users/saulius/crontab/automatic-downloads/rss-feeds/ACS/lib/dictionaries/cif_core.dic
dictionary named 'cif_core.dic' version 2.4.2 from 2011-04-26.

Automatic conversion script
Id: cif_fix_values 3143 2015-03-26 13:38:13Z robertas 
;
_cod_original_cell_volume 1949.0(7)
_cod_original_sg_symbol_H-M P2(1)2(1)2(1)
_cod_database_code 1518935

loop_
_symmetry_equiv_pos_as_xyz
'x, y, z'
'x+1/2, -y+1/2, -z'
'-x, y+1/2, -z+1/2'
'-x+1/2, -y, z+1/2'

loop_
_atom_site_label
_atom_site_type_symbol
_atom_site_fract_x
_atom_site_fract_y
_atom_site_fract_z
_atom_site_U_iso_or_equiv
_atom_site_adp_type
_atom_site_occupancy
_atom_site_symmetry_multiplicity
_atom_site_calc_flag
_atom_site_refinement_flags
C1 C 1.1127(9) 0.5507(3) 0.3381(2) 0.1328(17) Uani 1 1 d .
H1A H 0.9644 0.5533 0.3567 0.199 Uiso 1 1 calc R
H1B H 1.2145 0.5685 0.3749 0.199 Uiso 1 1 calc R
H1C H 1.1466 0.4959 0.3246 0.199 Uiso 1 1 calc R
C14 C -0.2987(5) 0.66158(18) -0.20690(14) 0.0710(8) Uani 1 1 d .
H14 H -0.4441 0.6592 -0.2235 0.085 Uiso 1 1 calc R
C2 C 0.9647(5) 0.59662(16) 0.22920(15) 0.0622(7) Uani 1 1 d .
C3 C 0.7777(6) 0.55228(16) 0.23650(14) 0.0680(8) Uani 1 1 d .
H3 H 0.7558 0.5207 0.2779 0.082 Uiso 1 1 calc R
C4 C 0.6199(5) 0.55411(15) 0.18230(13) 0.0589(7) Uani 1 1 d .
H4 H 0.4926 0.5228 0.1866 0.071 Uiso 1 1 calc R
C5 C 0.6497(4) 0.60138(12) 0.12291(11) 0.0474(6) Uani 1 1 d .
C6 C 0.8421(5) 0.64534(14) 0.11873(13) 0.0542(6) Uani 1 1 d .
H6 H 0.8659 0.6780 0.0782 0.065 Uiso 1 1 calc R
C7 C 0.9977(5) 0.64288(15) 0.17123(15) 0.0616(7) Uani 1 1 d .
H7 H 1.1267 0.6733 0.1668 0.074 Uiso 1 1 calc R
C8 C 0.4825(4) 0.60893(12) 0.06713(11) 0.0438(5) Uani 1 1 d .
C9 C 0.3316(4) 0.55722(11) 0.03935(10) 0.0413(5) Uani 1 1 d .
C10 C 0.2122(4) 0.60283(12) -0.01010(11) 0.0431(5) Uani 1 1 d .
C11 C 0.0262(4) 0.57913(13) -0.05504(12) 0.0455(5) Uani 1 1 d .
C12 C -0.0314(4) 0.62610(12) -0.11983(11) 0.0428(5) Uani 1 1 d .
C17 C 0.1217(5) 0.66714(15) -0.15940(12) 0.0574(6) Uani 1 1 d .
H17 H 0.2676 0.6695 -0.1433 0.069 Uiso 1 1 calc R
C16 C 0.0633(5) 0.70484(18) -0.22257(14) 0.0680(8) Uani 1 1 d .
H16 H 0.1686 0.7332 -0.2494 0.082 Uiso 1 1 calc R
C15 C -0.1463(5) 0.70085(18) -0.24571(13) 0.0667(8) Uani 1 1 d .
H15 H -0.1861 0.7257 -0.2893 0.080 Uiso 1 1 calc R
C13 C -0.2428(5) 0.62521(15) -0.14344(14) 0.0589(7) Uani 1 1 d .
H13 H -0.3511 0.5994 -0.1159 0.071 Uiso 1 1 calc R
C18 C 0.3125(4) 0.47102(12) 0.05610(11) 0.0415(5) Uani 1 1 d .
C19 C 0.1284(4) 0.44016(13) 0.08894(12) 0.0506(6) Uani 1 1 d .
H19 H 0.0105 0.4742 0.1001 0.061 Uiso 1 1 calc R
C20 C 0.1159(5) 0.36055(14) 0.10545(13) 0.0550(6) Uani 1 1 d .
H20 H -0.0091 0.3403 0.1288 0.066 Uiso 1 1 calc R
C21 C 0.2852(5) 0.30998(13) 0.08803(11) 0.0523(6) Uani 1 1 d .
C22 C 0.4681(5) 0.33948(13) 0.05547(14) 0.0579(7) Uani 1 1 d .
H22 H 0.5846 0.3051 0.0435 0.069 Uiso 1 1 calc R
C23 C 0.4808(4) 0.41990(13) 0.04027(13) 0.0526(6) Uani 1 1 d .
H23 H 0.6082 0.4403 0.0185 0.063 Uiso 1 1 calc R
C24 C 0.4209(6) 0.17707(15) 0.08889(18) 0.0875(11) Uani 1 1 d .
H24A H 0.4422 0.1766 0.0371 0.131 Uiso 1 1 calc R
H24B H 0.3783 0.1240 0.1050 0.131 Uiso 1 1 calc R
H24C H 0.5563 0.1926 0.1124 0.131 Uiso 1 1 calc R
N1 N 0.4456(3) 0.67976(10) 0.03484(10) 0.0504(5) Uani 1 1 d .
H1 H 0.5215 0.7228 0.0440 0.060 Uiso 1 1 calc R
N2 N 0.2828(4) 0.67785(10) -0.01219(10) 0.0491(5) Uani 1 1 d .
O1 O 1.1301(4) 0.59844(13) 0.27974(12) 0.0896(7) Uani 1 1 d .
O2 O -0.0817(3) 0.52059(11) -0.04030(10) 0.0694(5) Uani 1 1 d .
O3 O 0.2563(4) 0.23193(9) 0.10646(11) 0.0761(6) Uani 1 1 d .

loop_
_atom_site_aniso_label
_atom_site_aniso_U_11
_atom_site_aniso_U_22
_atom_site_aniso_U_33
_atom_site_aniso_U_23
_atom_site_aniso_U_13
_atom_site_aniso_U_12
C1 0.141(4) 0.139(4) 0.119(3) 0.053(3) -0.055(3) -0.025(3)
C14 0.0540(17) 0.095(2) 0.0642(16) 0.0169(15) -0.0097(14) 0.0020(16)
C2 0.0579(17) 0.0575(15) 0.0711(17) -0.0075(13) -0.0132(14) 0.0057(14)
C3 0.087(2) 0.0640(17) 0.0525(14) 0.0150(12) -0.0020(15) 0.0152(16)
C4 0.0677(17) 0.0542(14) 0.0548(13) 0.0093(11) -0.0056(13) -0.0024(13)
C5 0.0583(15) 0.0353(11) 0.0485(12) -0.0014(9) -0.0021(11) 0.0078(11)
C6 0.0621(17) 0.0447(12) 0.0557(13) -0.0022(10) -0.0025(13) 0.0048(12)
C7 0.0596(17) 0.0520(14) 0.0731(17) -0.0045(12) -0.0059(14) 0.0029(13)
C8 0.0555(14) 0.0320(10) 0.0438(11) 0.0030(9) -0.0002(11) 0.0024(10)
C9 0.0501(13) 0.0322(10) 0.0417(10) 0.0026(8) 0.0069(10) -0.0006(9)
C10 0.0520(13) 0.0336(11) 0.0437(11) 0.0020(8) 0.0008(10) -0.0018(10)
C11 0.0524(14) 0.0376(11) 0.0465(12) -0.0007(9) 0.0029(11) -0.0014(10)
C12 0.0498(14) 0.0355(10) 0.0432(11) -0.0032(9) 0.0016(10) -0.0008(10)
C17 0.0507(15) 0.0719(16) 0.0496(13) 0.0051(12) 0.0021(12) -0.0085(13)
C16 0.071(2) 0.0851(19) 0.0483(14) 0.0163(13) -0.0016(14) -0.0174(16)
C15 0.072(2) 0.0806(19) 0.0475(13) 0.0113(13) -0.0096(15) -0.0048(16)
C13 0.0512(16) 0.0619(15) 0.0638(15) 0.0080(12) 0.0006(13) -0.0097(13)
C18 0.0525(14) 0.0314(10) 0.0406(10) 0.0015(8) 0.0030(10) 0.0008(10)
C19 0.0553(15) 0.0398(11) 0.0568(13) 0.0051(10) 0.0128(12) -0.0001(11)
C20 0.0623(16) 0.0450(12) 0.0578(13) 0.0102(11) 0.0111(13) -0.0105(12)
C21 0.0768(19) 0.0321(11) 0.0481(12) 0.0059(9) -0.0036(12) -0.0044(12)
C22 0.0663(17) 0.0384(12) 0.0688(16) 0.0018(11) 0.0076(14) 0.0103(12)
C23 0.0573(15) 0.0413(12) 0.0591(14) 0.0055(11) 0.0124(12) 0.0000(11)
C24 0.125(3) 0.0330(12) 0.104(2) 0.0007(14) -0.012(2) 0.0110(17)
N1 0.0669(14) 0.0311(9) 0.0532(10) 0.0051(8) -0.0133(10) -0.0065(9)
N2 0.0645(13) 0.0337(9) 0.0492(10) 0.0038(8) -0.0102(10) -0.0043(9)
O1 0.0815(15) 0.0896(15) 0.0976(15) 0.0154(13) -0.0286(13) -0.0041(13)
O2 0.0789(13) 0.0536(10) 0.0757(12) 0.0170(9) -0.0117(10) -0.0231(10)
O3 0.1149(17) 0.0343(8) 0.0791(12) 0.0107(8) 0.0024(13) -0.0073(11)

loop_
_atom_type_symbol
_atom_type_description
_atom_type_scat_dispersion_real
_atom_type_scat_dispersion_imag
_atom_type_scat_source
C C 0.0033 0.0016 'International Tables Vol C Tables 4.2.6.8 and 6.1.1.4'
H H 0.0000 0.0000 'International Tables Vol C Tables 4.2.6.8 and 6.1.1.4'
N N 0.0061 0.0033 'International Tables Vol C Tables 4.2.6.8 and 6.1.1.4'
O O 0.0106 0.0060 'International Tables Vol C Tables 4.2.6.8 and 6.1.1.4'

loop_
_geom_angle_atom_site_label_1
_geom_angle_atom_site_label_2
_geom_angle_atom_site_label_3
_geom_angle
O1 C1 H1A 109.5
O1 C1 H1B 109.5
H1A C1 H1B 109.5
O1 C1 H1C 109.5
H1A C1 H1C 109.5
H1B C1 H1C 109.5
C15 C14 C13 120.2(3)
C15 C14 H14 119.9
C13 C14 H14 119.9
C7 C2 C3 121.2(3)
C7 C2 O1 115.0(3)
C3 C2 O1 123.8(3)
C2 C3 C4 119.6(2)
C2 C3 H3 120.2
C4 C3 H3 120.2
C5 C4 C3 120.2(3)
C5 C4 H4 119.9
C3 C4 H4 119.9
C4 C5 C6 117.6(2)
C4 C5 C8 121.9(2)
C6 C5 C8 120.5(2)
C7 C6 C5 122.4(2)
C7 C6 H6 118.8
C5 C6 H6 118.8
C2 C7 C6 119.1(3)
C2 C7 H7 120.4
C6 C7 H7 120.4
N1 C8 C9 105.94(19)
N1 C8 C5 120.63(19)
C9 C8 C5 133.34(19)
C8 C9 C10 104.85(17)
C8 C9 C18 126.2(2)
C10 C9 C18 128.9(2)
N2 C10 C9 111.3(2)
N2 C10 C11 119.43(19)
C9 C10 C11 129.21(19)
O2 C11 C10 120.8(2)
O2 C11 C12 118.9(2)
C10 C11 C12 120.33(19)
C13 C12 C17 118.6(2)
C13 C12 C11 118.7(2)
C17 C12 C11 122.6(2)
C12 C17 C16 120.5(3)
C12 C17 H17 119.8
C16 C17 H17 119.8
C15 C16 C17 119.5(3)
C15 C16 H16 120.2
C17 C16 H16 120.2
C14 C15 C16 120.6(2)
C14 C15 H15 119.7
C16 C15 H15 119.7
C12 C13 C14 120.5(3)
C12 C13 H13 119.7
C14 C13 H13 119.7
C23 C18 C19 118.35(19)
C23 C18 C9 120.2(2)
C19 C18 C9 121.5(2)
C20 C19 C18 120.5(2)
C20 C19 H19 119.7
C18 C19 H19 119.7
C19 C20 C21 120.2(2)
C19 C20 H20 119.9
C21 C20 H20 119.9
O3 C21 C22 124.4(2)
O3 C21 C20 115.6(2)
C22 C21 C20 120.0(2)
C21 C22 C23 119.4(2)
C21 C22 H22 120.3
C23 C22 H22 120.3
C18 C23 C22 121.5(2)
C18 C23 H23 119.2
C22 C23 H23 119.2
O3 C24 H24A 109.5
O3 C24 H24B 109.5
H24A C24 H24B 109.5
O3 C24 H24C 109.5
H24A C24 H24C 109.5
H24B C24 H24C 109.5
N2 N1 C8 113.51(18)
N2 N1 H1 123.2
C8 N1 H1 123.2
N1 N2 C10 104.36(17)
C1 O1 C2 118.4(3)
C21 O3 C24 118.4(2)

loop_
_geom_bond_atom_site_label_1
_geom_bond_atom_site_label_2
_geom_bond_distance
C1 O1 1.363(4)
C1 H1A 0.9800
C1 H1B 0.9800
C1 H1C 0.9800
C14 C15 1.360(4)
C14 C13 1.382(4)
C14 H14 0.9500
C2 C7 1.353(4)
C2 C3 1.381(4)
C2 O1 1.393(3)
C3 C4 1.407(4)
C3 H3 0.9500
C4 C5 1.381(3)
C4 H4 0.9500
C5 C6 1.401(4)
C5 C8 1.474(3)
C6 C7 1.375(4)
C6 H6 0.9500
C7 H7 0.9500
C8 N1 1.358(3)
C8 C9 1.377(3)
C9 C10 1.412(3)
C9 C18 1.491(3)
C10 N2 1.338(3)
C10 C11 1.478(3)
C11 O2 1.222(3)
C11 C12 1.492(3)
C12 C13 1.377(4)
C12 C17 1.386(3)
C17 C16 1.391(4)
C17 H17 0.9500
C16 C15 1.366(4)
C16 H16 0.9500
C15 H15 0.9500
C13 H13 0.9500
C18 C23 1.381(3)
C18 C19 1.392(3)
C19 C20 1.379(3)
C19 H19 0.9500
C20 C21 1.387(4)
C20 H20 0.9500
C21 O3 1.372(3)
C21 C22 1.376(4)
C22 C23 1.387(3)
C22 H22 0.9500
C23 H23 0.9500
C24 O3 1.412(4)
C24 H24A 0.9800
C24 H24B 0.9800
C24 H24C 0.9800
N1 N2 1.336(3)
N1 H1 0.8800

loop_
_geom_hbond_atom_site_label_D
_geom_hbond_atom_site_label_H
_geom_hbond_atom_site_label_A
_geom_hbond_distance_DH
_geom_hbond_distance_HA
_geom_hbond_distance_DA
_geom_hbond_angle_DHA
_geom_hbond_site_symmetry_A
N1 H1 N2 0.88 2.40 3.205(3) 152.1 2_565

loop_
_geom_torsion_atom_site_label_1
_geom_torsion_atom_site_label_2
_geom_torsion_atom_site_label_3
_geom_torsion_atom_site_label_4
_geom_torsion
C7 C2 C3 C4 1.0(4)
O1 C2 C3 C4 -179.8(2)
C2 C3 C4 C5 -1.4(4)
C3 C4 C5 C6 1.1(4)
C3 C4 C5 C8 -176.1(2)
C4 C5 C6 C7 -0.3(3)
C8 C5 C6 C7 176.9(2)
C3 C2 C7 C6 -0.2(4)
O1 C2 C7 C6 -179.5(2)
C5 C6 C7 C2 -0.2(4)
C4 C5 C8 N1 141.9(2)
C6 C5 C8 N1 -35.2(3)
C4 C5 C8 C9 -33.9(4)
C6 C5 C8 C9 149.1(2)
N1 C8 C9 C10 0.6(2)
C5 C8 C9 C10 176.8(2)
N1 C8 C9 C18 177.4(2)
C5 C8 C9 C18 -6.4(4)
C8 C9 C10 N2 -0.6(3)
C18 C9 C10 N2 -177.3(2)
C8 C9 C10 C11 -178.6(2)
C18 C9 C10 C11 4.7(4)
N2 C10 C11 O2 -158.4(2)
C9 C10 C11 O2 19.5(4)
N2 C10 C11 C12 22.3(3)
C9 C10 C11 C12 -159.9(2)
O2 C11 C12 C13 27.0(3)
C10 C11 C12 C13 -153.6(2)
O2 C11 C12 C17 -149.4(2)
C10 C11 C12 C17 29.9(3)
C13 C12 C17 C16 -1.6(4)
C11 C12 C17 C16 174.8(2)
C12 C17 C16 C15 -0.3(4)
C13 C14 C15 C16 0.0(5)
C17 C16 C15 C14 1.2(5)
C17 C12 C13 C14 2.8(4)
C11 C12 C13 C14 -173.8(2)
C15 C14 C13 C12 -2.0(4)
C8 C9 C18 C23 -61.9(3)
C10 C9 C18 C23 114.2(3)
C8 C9 C18 C19 117.0(3)
C10 C9 C18 C19 -67.0(3)
C23 C18 C19 C20 0.3(3)
C9 C18 C19 C20 -178.5(2)
C18 C19 C20 C21 -1.4(4)
C19 C20 C21 O3 -179.7(2)
C19 C20 C21 C22 1.3(4)
O3 C21 C22 C23 -179.0(2)
C20 C21 C22 C23 -0.1(4)
C19 C18 C23 C22 0.9(4)
C9 C18 C23 C22 179.7(2)
C21 C22 C23 C18 -1.0(4)
C9 C8 N1 N2 -0.4(3)
C5 C8 N1 N2 -177.2(2)
C8 N1 N2 C10 0.0(2)
C9 C10 N2 N1 0.4(2)
C11 C10 N2 N1 178.63(19)
C7 C2 O1 C1 -177.1(4)
C3 C2 O1 C1 3.6(5)
C22 C21 O3 C24 -2.3(4)
C20 C21 O3 C24 178.7(2)
